data_1572474
loop_
_publ_author_name
'Liu, Yulian'
'Wei, Yi'
'Luo, Zhishan'
'Xu, Bin'
'He, Meiying'
'Hong, Peibin'
'Li, Chen'
'Quan, Zewei'

_publ_section_title
;
 Boosting circularly polarized luminescence by optimizing off-centering
 octahedral distortion in zero-dimensional hybrid indium-antimony halides.
;
_journal_issue 37
_journal_name_full 'Chemical science'
_journal_page_first 15480
_journal_page_last 15488
_journal_paper_doi 10.1039/d4sc04399e
_journal_volume 15
_journal_year 2024
_chemical_absolute_configuration ad
_chemical_formula_moiety 'Cl6 In0.79 Sb0.21, 2(C8 H12 N), 0.5(C6 H20 N2)'
_chemical_formula_sum 'C19 H34 Cl6 In0.79 N3 Sb0.21'
_chemical_formula_weight 633.47
_chemical_name_systematic R-2A
_space_group_crystal_system monoclinic
_space_group_IT_number 5
_space_group_name_Hall 'C 2y'
_space_group_name_H-M_alt 'C 1 2 1'
_atom_sites_solution_hydrogens geom
_atom_sites_solution_primary direct
_audit_creation_date 2024-02-15
_audit_creation_method
;
Olex2 1.2
(compiled 2018.05.29 svn.r3508 for OlexSys, GUI svn.r5506)
;
_audit_update_record
;
2024-03-29 deposited with the CCDC.	2024-08-26 downloaded from the CCDC.
;
_cell_angle_alpha 90
_cell_angle_beta 92.017(11)
_cell_angle_gamma 90
_cell_formula_units_Z 2
_cell_length_a 14.807(5)
_cell_length_b 9.305(3)
_cell_length_c 9.672(4)
_cell_measurement_reflns_used 8168
_cell_measurement_temperature 100
_cell_measurement_theta_max 27.50
_cell_measurement_theta_min 2.75
_cell_volume 1331.8(8)
_computing_cell_refinement 'SAINT V8.40B (?, 2016)'
_computing_data_reduction 'SAINT V8.40B (?, 2016)'
_computing_molecular_graphics 'Olex2 (Dolomanov et al., 2009)'
_computing_publication_material 'Olex2 (Dolomanov et al., 2009)'
_computing_structure_refinement 'ShelXL (Sheldrick, 2015)'
_computing_structure_solution 'ShelXS (Sheldrick, 2008)'
_diffrn_ambient_temperature 100.0
_diffrn_measured_fraction_theta_full 0.995
_diffrn_measured_fraction_theta_max 0.988
_diffrn_measurement_device_type 'Bruker APEX-II CCD'
_diffrn_measurement_method '\f and \w scans'
_diffrn_radiation_type MoK\a
_diffrn_radiation_wavelength 0.71073
_diffrn_reflns_av_R_equivalents 0.0632
_diffrn_reflns_av_unetI/netI 0.0424
_diffrn_reflns_Laue_measured_fraction_full 0.995
_diffrn_reflns_Laue_measured_fraction_max 0.988
_diffrn_reflns_limit_h_max 18
_diffrn_reflns_limit_h_min -19
_diffrn_reflns_limit_k_max 12
_diffrn_reflns_limit_k_min -12
_diffrn_reflns_limit_l_max 12
_diffrn_reflns_limit_l_min -12
_diffrn_reflns_number 15386
_diffrn_reflns_point_group_measured_fraction_full 0.996
_diffrn_reflns_point_group_measured_fraction_max 0.989
_diffrn_reflns_theta_full 25.242
_diffrn_reflns_theta_max 27.501
_diffrn_reflns_theta_min 2.753
_diffrn_standards_number 0
_exptl_absorpt_coefficient_mu 1.532
_exptl_absorpt_correction_T_max 0.0927
_exptl_absorpt_correction_T_min 0.0619
_exptl_absorpt_correction_type multi-scan
_exptl_absorpt_process_details
'SADABS-2016/2 (Bruker,2016/2) was used for absorption correction. wR2(int) was 0.1268 before and 0.0960 after correction. The Ratio of minimum to maximum transmission is 0.6677. The \l/2 correction factor is Not present.'
_exptl_crystal_colour 'clear light colourless'
_exptl_crystal_colour_lustre clear
_exptl_crystal_colour_modifier light
_exptl_crystal_colour_primary colourless
_exptl_crystal_density_diffrn 1.580
_exptl_crystal_description block
_exptl_crystal_F_000 641
_exptl_crystal_size_max 0.1
_exptl_crystal_size_mid 0.1
_exptl_crystal_size_min 0.1
_refine_diff_density_max 0.453
_refine_diff_density_min -0.648
_refine_diff_density_rms 0.095
_refine_ls_abs_structure_details
;
 Refined as an inversion twin.
;
_refine_ls_abs_structure_Flack 0.05(3)
_refine_ls_extinction_method none
_refine_ls_goodness_of_fit_ref 1.080
_refine_ls_hydrogen_treatment constr
_refine_ls_matrix_type full
_refine_ls_number_parameters 152
_refine_ls_number_reflns 3029
_refine_ls_number_restraints 22
_refine_ls_restrained_S_all 1.077
_refine_ls_R_factor_all 0.0276
_refine_ls_R_factor_gt 0.0260
_refine_ls_shift/su_max 0.000
_refine_ls_shift/su_mean 0.000
_refine_ls_structure_factor_coef Fsqd
_refine_ls_weighting_details 'w=1/[\s^2^(Fo^2^)+(0.0184P)^2^+1.5849P] where P=(Fo^2^+2Fc^2^)/3'
_refine_ls_weighting_scheme calc
_refine_ls_wR_factor_gt 0.0628
_refine_ls_wR_factor_ref 0.0651
_reflns_Friedel_coverage 0.885
_reflns_Friedel_fraction_full 0.996
_reflns_Friedel_fraction_max 0.990
_reflns_number_gt 2916
_reflns_number_total 3029
_reflns_threshold_expression 'I > 2\s(I)'
_cod_data_source_file d4sc04399e2.cif
_cod_data_source_block added_by_encifer_CCDC1
_cod_depositor_comments 'Adding full bibliography for 1572473--1572477.cif.'
_cod_original_cell_volume 1331.9(8)
_cod_database_code 1572474
_shelx_shelxl_version_number 2016/6
_shelx_space_group_comment
;
The symmetry employed for this shelxl refinement is uniquely defined
by the following loop, which should always be used as a source of
symmetry information in preference to the above space-group names.
They are only intended as comments.
;
_olex2_refinement_description
;
1. Twinned data refinement
 Scales: 0.95(3)
 0.05(3)
2. Fixed Uiso
 At 1.2 times of:
  All C(H) groups, All N(H) groups, All N(H,H,H) groups
 At 1.5 times of:
  All C(H,H,H) groups
3. Shared sites
{In1A, Sb1}
4. Uiso/Uaniso restraints and constraints
Uanis(C3) \\sim Ueq, Uanis(C2) \\sim Ueq: with sigma of 0.01 and sigma for
terminal atoms of 0.02
Uanis(C2) \\sim Ueq: with sigma of 0.001 and sigma for terminal atoms of 0.002
Uanis(Sb1) = Uanis(In1A)
Uanis(In1A) = Uanis(Sb1)
5. Rigid body (RIGU) restrains
 C2, N1, C3
 with sigma for 1-2 distances of 0.004 and sigma for 1-3 distances of 0.004
6. Others
 Fixed Sof: Sb1(0.105) H1A(0.5) H1B(0.5) H1C(0.5) C2(0.5) H2D(0.5) H2E(0.5)
 H2F(0.5) N1(0.5) H1(0.5) C3(0.5) H3A(0.5) H3B(0.5) H3C(0.5) In1A(0.395)
7.a Ternary CH refined with riding coordinates:
 C4(H4), N1(H1)
7.b Aromatic/amide H refined with riding coordinates:
 C8(H8), C7(H7), C11(H11), C9(H9), C10(H10)
7.c Idealised Me refined as rotating group:
 C5(H5A,H5B,H5C), C1(H1A,H1B,H1C), N2(H2A,H2B,H2C), C2(H2D,H2E,H2F), C3(H3A,
 H3B,H3C)
;
_olex2_submission_original_sample_id 1674
_olex2_submission_special_instructions 'No special instructions were received'

loop_
_space_group_symop_operation_xyz
'x, y, z'
'-x, y, -z'
'x+1/2, y+1/2, z'
'-x+1/2, y+1/2, -z'

loop_
_atom_site_label
_atom_site_type_symbol
_atom_site_fract_x
_atom_site_fract_y
_atom_site_fract_z
_atom_site_U_iso_or_equiv
_atom_site_adp_type
_atom_site_occupancy
_atom_site_site_symmetry_order
_atom_site_calc_flag
_atom_site_refinement_flags_posn
_atom_site_refinement_flags_adp
_atom_site_refinement_flags_occupancy
_atom_site_disorder_assembly
_atom_site_disorder_group
Sb1 Sb 0.000000 -0.47077(6) 0.000000 0.01875(11) Uani 0.21 2 d S T P A 4
Cl1 Cl 0.07062(13) -0.66619(14) 0.1559(2) 0.0272(3) Uani 1 1 d . . . . .
Cl3 Cl -0.14131(5) -0.4752(3) 0.14569(8) 0.02449(19) Uani 1 1 d . . . . .
Cl2 Cl -0.07194(13) -0.28116(13) -0.15037(18) 0.0246(3) Uani 1 1 d . . . . .
C5 C -0.1082(3) -0.9634(9) -0.9140(4) 0.0322(9) Uani 1 1 d . . . . .
H5A H -0.060825 -1.034976 -0.894765 0.048 Uiso 1 1 calc GR . . . .
H5B H -0.090162 -0.871368 -0.872117 0.048 Uiso 1 1 calc GR . . . .
H5C H -0.116852 -0.951360 -1.014216 0.048 Uiso 1 1 calc GR . . . .
C1 C 0.000000 -0.4826(13) -0.500000 0.0314(14) Uani 1 2 d S T P . .
H1A H -0.035397 -0.431579 -0.572074 0.047 Uiso 0.5 1 calc GR . . B -1
H1B H 0.060333 -0.439693 -0.490350 0.047 Uiso 0.5 1 calc GR . . B -1
H1C H -0.030405 -0.475100 -0.411919 0.047 Uiso 0.5 1 calc GR . . B -1
C8 C -0.2412(3) -0.9536(8) -0.4744(4) 0.0312(12) Uani 1 1 d . . . . .
H8 H -0.280484 -0.897237 -0.420949 0.037 Uiso 1 1 calc R . . . .
C7 C -0.2483(3) -0.9474(6) -0.6182(4) 0.0273(12) Uani 1 1 d . . . . .
H7 H -0.292810 -0.888005 -0.662262 0.033 Uiso 1 1 calc R . . . .
N2 N -0.2235(3) -1.1548(4) -0.9188(4) 0.0252(8) Uani 1 1 d . . . . .
H2A H -0.222256 -1.147049 -1.012482 0.030 Uiso 1 1 calc GR . . . .
H2B H -0.280371 -1.177710 -0.893843 0.030 Uiso 1 1 calc GR . . . .
H2C H -0.184446 -1.224938 -0.889437 0.030 Uiso 1 1 calc GR . . . .
C11 C -0.1258(3) -1.1152(5) -0.6310(5) 0.0266(9) Uani 1 1 d . . . . .
H11 H -0.085555 -1.170122 -0.684088 0.032 Uiso 1 1 calc R . . . .
C4 C -0.1957(3) -1.0135(4) -0.8534(5) 0.0246(9) Uani 1 1 d . . . . .
H4 H -0.243507 -0.941065 -0.877967 0.029 Uiso 1 1 calc R . . . .
C9 C -0.1777(3) -1.0407(5) -0.4087(5) 0.0267(9) Uani 1 1 d . . . . .
H9 H -0.173325 -1.044813 -0.310554 0.032 Uiso 1 1 calc R . . . .
C10 C -0.1203(3) -1.1222(5) -0.4874(5) 0.0293(10) Uani 1 1 d . . . . .
H10 H -0.076810 -1.183159 -0.442840 0.035 Uiso 1 1 calc R . . . .
C2 C -0.0732(18) -0.723(3) -0.552(3) 0.030(5) Uani 0.5 1 d . U . C -1
H2D H -0.057242 -0.819715 -0.583533 0.045 Uiso 0.5 1 calc GR . . C -1
H2E H -0.115621 -0.679020 -0.619496 0.045 Uiso 0.5 1 calc GR . . C -1
H2F H -0.101407 -0.729754 -0.462142 0.045 Uiso 0.5 1 calc GR . . C -1
C6 C -0.1904(3) -1.0279(5) -0.6971(5) 0.0226(8) Uani 1 1 d . . . . .
N1 N 0.0082(6) -0.6355(8) -0.5387(8) 0.0279(18) Uani 0.5 1 d . U . C -1
H1 H 0.031727 -0.632812 -0.634309 0.033 Uiso 0.5 1 calc R . . C -1
C3 C 0.0827(19) -0.703(2) -0.454(3) 0.032(4) Uani 0.5 1 d . U . C -1
H3A H 0.137640 -0.645166 -0.460015 0.049 Uiso 0.5 1 calc GR . . C -1
H3B H 0.094064 -0.800188 -0.488602 0.049 Uiso 0.5 1 calc GR . . C -1
H3C H 0.065306 -0.708664 -0.357161 0.049 Uiso 0.5 1 calc GR . . C -1
In1A In 0.000000 -0.47077(6) 0.000000 0.01875(11) Uani 0.79 2 d S T P A 3

loop_
_atom_site_aniso_label
_atom_site_aniso_U_11
_atom_site_aniso_U_22
_atom_site_aniso_U_33
_atom_site_aniso_U_23
_atom_site_aniso_U_13
_atom_site_aniso_U_12
Sb1 0.01964(17) 0.02083(17) 0.01577(17) 0.000 0.00053(11) 0.000
Cl1 0.0267(9) 0.0298(8) 0.0253(8) -0.0016(7) 0.0050(7) -0.0008(6)
Cl3 0.0240(4) 0.0291(4) 0.0205(4) 0.0008(8) 0.0038(3) 0.0010(7)
Cl2 0.0286(8) 0.0238(7) 0.0212(7) 0.0046(6) -0.0037(6) 0.0009(6)
C5 0.038(2) 0.033(2) 0.0261(18) 0.006(3) 0.0053(15) -0.008(3)
C1 0.041(3) 0.022(4) 0.032(3) 0.000 0.001(2) 0.000
C8 0.0275(18) 0.041(4) 0.0253(19) 0.000(2) 0.0059(15) 0.007(2)
C7 0.0236(18) 0.030(4) 0.028(2) 0.0008(19) 0.0001(15) 0.0035(18)
N2 0.0255(19) 0.0266(19) 0.0236(19) -0.0010(15) 0.0029(16) -0.0015(14)
C11 0.029(2) 0.026(2) 0.025(2) -0.0035(18) 0.0025(18) 0.0055(18)
C4 0.027(2) 0.024(2) 0.022(2) -0.0005(15) 0.0002(17) 0.0011(15)
C9 0.028(2) 0.032(2) 0.020(2) 0.0007(18) 0.0015(18) -0.0043(18)
C10 0.033(2) 0.027(2) 0.028(2) 0.0039(19) -0.0064(19) 0.0022(19)
C2 0.029(5) 0.031(5) 0.031(5) 0.001(3) 0.001(3) 0.000(3)
C6 0.026(2) 0.0217(17) 0.020(2) 0.0038(16) -0.0009(17) -0.0029(16)
N1 0.038(4) 0.021(3) 0.025(5) -0.002(3) 0.003(4) 0.000(3)
C3 0.046(8) 0.014(7) 0.037(8) 0.003(6) 0.002(6) 0.002(6)
In1A 0.01964(17) 0.02083(17) 0.01577(17) 0.000 0.00053(11) 0.000

loop_
_atom_type_symbol
_atom_type_description
_atom_type_scat_dispersion_real
_atom_type_scat_dispersion_imag
_atom_type_scat_source
C C 0.0033 0.0016 'International Tables Vol C Tables 4.2.6.8 and 6.1.1.4'
H H 0.0000 0.0000 'International Tables Vol C Tables 4.2.6.8 and 6.1.1.4'
Cl Cl 0.1484 0.1585 'International Tables Vol C Tables 4.2.6.8 and 6.1.1.4'
In In -0.7276 1.3100 'International Tables Vol C Tables 4.2.6.8 and 6.1.1.4'
N N 0.0061 0.0033 'International Tables Vol C Tables 4.2.6.8 and 6.1.1.4'
Sb Sb -0.5866 1.5461 'International Tables Vol C Tables 4.2.6.8 and 6.1.1.4'

loop_
_geom_angle_atom_site_label_1
_geom_angle_atom_site_label_2
_geom_angle_atom_site_label_3
_geom_angle
_geom_angle_site_symmetry_1
_geom_angle_site_symmetry_3
_geom_angle_publ_flag
Cl1 Sb1 Cl1 89.57(8) . 2 ?
Cl1 Sb1 Cl3 89.37(6) 2 2 ?
Cl1 Sb1 Cl3 89.31(6) 2 . ?
Cl1 Sb1 Cl3 89.31(6) . 2 ?
Cl1 Sb1 Cl3 89.37(6) . . ?
Cl3 Sb1 Cl3 178.14(10) . 2 ?
Cl2 Sb1 Cl1 90.10(4) . 2 ?
Cl2 Sb1 Cl1 90.10(4) 2 . ?
Cl2 Sb1 Cl1 178.86(8) 2 2 ?
Cl2 Sb1 Cl1 178.86(8) . . ?
Cl2 Sb1 Cl3 89.54(6) 2 2 ?
Cl2 Sb1 Cl3 91.77(6) 2 . ?
Cl2 Sb1 Cl3 89.54(6) . . ?
Cl2 Sb1 Cl3 91.77(6) . 2 ?
Cl2 Sb1 Cl2 90.26(8) 2 . ?
C9 C8 C7 120.7(5) . . ?
C6 C7 C8 120.1(4) . . ?
C10 C11 C6 120.1(4) . . ?
C5 C4 C6 113.4(4) . . ?
N2 C4 C5 109.3(4) . . ?
N2 C4 C6 110.2(3) . . ?
C8 C9 C10 119.3(4) . . ?
C9 C10 C11 120.5(4) . . ?
C7 C6 C11 119.3(4) . . ?
C7 C6 C4 119.3(4) . . ?
C11 C6 C4 121.4(4) . . ?
C1 N1 C3 109.5(11) . . ?
C2 N1 C1 119.1(12) . . ?
C2 N1 C3 113.9(11) . . ?
Cl1 In1A Cl1 89.57(8) . 2 ?
Cl1 In1A Cl3 89.37(6) . . ?
Cl1 In1A Cl3 89.31(6) . 2 ?
Cl1 In1A Cl3 89.37(6) 2 2 ?
Cl1 In1A Cl3 89.31(6) 2 . ?
Cl3 In1A Cl3 178.14(10) . 2 ?
Cl2 In1A Cl1 90.10(4) 2 . ?
Cl2 In1A Cl1 178.86(8) . . ?
Cl2 In1A Cl1 90.10(4) . 2 ?
Cl2 In1A Cl1 178.86(8) 2 2 ?
Cl2 In1A Cl3 89.54(6) 2 2 ?
Cl2 In1A Cl3 91.77(6) . 2 ?
Cl2 In1A Cl3 89.54(6) . . ?
Cl2 In1A Cl3 91.77(6) 2 . ?
Cl2 In1A Cl2 90.26(8) 2 . ?

loop_
_geom_bond_atom_site_label_1
_geom_bond_atom_site_label_2
_geom_bond_distance
_geom_bond_site_symmetry_2
_geom_bond_publ_flag
Sb1 Cl1 2.5621(19) . ?
Sb1 Cl1 2.5621(19) 2 ?
Sb1 Cl3 2.5638(10) 2 ?
Sb1 Cl3 2.5638(10) . ?
Sb1 Cl2 2.5008(16) 2 ?
Sb1 Cl2 2.5008(16) . ?
Cl1 In1A 2.5621(19) . ?
Cl3 In1A 2.5638(10) . ?
Cl2 In1A 2.5008(16) . ?
C5 C4 1.515(6) . ?
C1 N1 1.477(13) . ?
C8 C7 1.392(6) . ?
C8 C9 1.379(7) . ?
C7 C6 1.388(6) . ?
N2 C4 1.510(5) . ?
C11 C10 1.390(7) . ?
C11 C6 1.392(6) . ?
C4 C6 1.517(6) . ?
C9 C10 1.386(7) . ?
C2 N1 1.46(3) . ?
N1 C3 1.49(3) . ?

loop_
_twin_individual_id
_twin_individual_mass_fraction_refined
1 0.95(3)
2 0.05(3)
